data_7023610
loop_
_publ_author_name
'Guo, Xiang-Guang'
'Yang, Wen-Bin'
'Wu, Xiao-Yuan'
'Zhang, Qi-Kai'
'Lin, Lang'
'Yu, Rongmin'
'Chen, Hui-Fen'
'Lu, Can-Zhong'

_publ_section_title
;
 Auxiliary ligand-directed synthesis of a series of Cd(ii)/Co(ii)
 coordination polymers with methylenebis(3,5-dimethylpyrazole): syntheses,
 crystal structures, and properties.
;
_journal_issue 42
_journal_name_full 'Dalton transactions (Cambridge, England : 2003)'
_journal_page_first 15106
_journal_page_last 15112
_journal_paper_doi 10.1039/c3dt51574e
_journal_volume 42
_journal_year 2013
_chemical_formula_sum 'C19 H20 Co N4 O4'
_chemical_formula_weight 427.32
_chemical_name_systematic
; 
 ? 
;
_space_group_IT_number 14
_symmetry_cell_setting monoclinic
_symmetry_space_group_name_Hall '-P 2yn'
_symmetry_space_group_name_H-M 'P 1 21/n 1'
_atom_sites_solution_hydrogens geom
_atom_sites_solution_primary direct
_atom_sites_solution_secondary difmap
_audit_creation_method SHELXL-97
_cell_angle_alpha 90.00
_cell_angle_beta 98.410(9)
_cell_angle_gamma 90.00
_cell_formula_units_Z 4
_cell_length_a 8.8940(11)
_cell_length_b 14.231(2)
_cell_length_c 15.1546(18)
_cell_measurement_reflns_used 1849
_cell_measurement_temperature 293(2)
_cell_measurement_theta_max 27.4487
_cell_measurement_theta_min 2.3147
_cell_volume 1897.5(4)
_computing_cell_refinement 'CrystalClear (Rigaku Inc., 2007)'
_computing_data_collection 'CrystalClear (Rigaku Inc., 2007)'
_computing_data_reduction 'CrystalClear (Rigaku Inc., 2007)'
_computing_molecular_graphics 'Bruker SHELXTL'
_computing_publication_material 'Bruker SHELXTL'
_computing_structure_refinement 'SHELXL-97 (Sheldrick, 1997)'
_computing_structure_solution 'SHELXS-97 (Sheldrick, 1990)'
_diffrn_ambient_temperature 293(2)
_diffrn_measured_fraction_theta_full 0.995
_diffrn_measured_fraction_theta_max 0.995
_diffrn_measurement_device_type 'SCXmini CCD'
_diffrn_radiation_monochromator graphite
_diffrn_radiation_source 'fine-focus sealed tube'
_diffrn_radiation_type MoK\a
_diffrn_radiation_wavelength 0.71073
_diffrn_reflns_av_R_equivalents 0.0334
_diffrn_reflns_av_sigmaI/netI 0.0322
_diffrn_reflns_limit_h_max 9
_diffrn_reflns_limit_h_min -11
_diffrn_reflns_limit_k_max 15
_diffrn_reflns_limit_k_min -18
_diffrn_reflns_limit_l_max 19
_diffrn_reflns_limit_l_min -19
_diffrn_reflns_number 14576
_diffrn_reflns_theta_full 27.51
_diffrn_reflns_theta_max 27.51
_diffrn_reflns_theta_min 2.51
_exptl_absorpt_coefficient_mu 0.938
_exptl_absorpt_correction_T_max 0.8644
_exptl_absorpt_correction_T_min 0.8346
_exptl_absorpt_correction_type multi-scan
_exptl_crystal_colour purple
_exptl_crystal_density_diffrn 1.496
_exptl_crystal_density_method 'not measured'
_exptl_crystal_description block
_exptl_crystal_F_000 884
_exptl_crystal_size_max 0.20
_exptl_crystal_size_mid 0.18
_exptl_crystal_size_min 0.16
_refine_diff_density_max 0.483
_refine_diff_density_min -0.331
_refine_diff_density_rms 0.062
_refine_ls_extinction_coef 0.0048(10)
_refine_ls_extinction_expression Fc^*^=kFc[1+0.001xFc^2^\l^3^/sin(2\q)]^-1/4^
_refine_ls_extinction_method SHELXL
_refine_ls_goodness_of_fit_ref 1.007
_refine_ls_hydrogen_treatment constr
_refine_ls_matrix_type full
_refine_ls_number_parameters 254
_refine_ls_number_reflns 4349
_refine_ls_number_restraints 0
_refine_ls_restrained_S_all 1.007
_refine_ls_R_factor_all 0.0567
_refine_ls_R_factor_gt 0.0456
_refine_ls_shift/su_max 0.000
_refine_ls_shift/su_mean 0.000
_refine_ls_structure_factor_coef Fsqd
_refine_ls_weighting_details 'calc w=1/[\s^2^(Fo^2^)+(0.0673P)^2^+1.1400P] where P=(Fo^2^+2Fc^2^)/3'
_refine_ls_weighting_scheme calc
_refine_ls_wR_factor_gt 0.1215
_refine_ls_wR_factor_ref 0.1312
_reflns_number_gt 3555
_reflns_number_total 4349
_reflns_threshold_expression >2sigma(I)
_cod_data_source_file c3dt51574e.txt
_cod_data_source_block a
_cod_depositor_comments
;
The following automatic conversions were performed:

'_symmetry_cell_setting' value 'MONOCLINIC' changed to 'monoclinic'
according to /home/saulius/struct/CIF-dictionaries/cif_core.dic
dictionary named 'cif_core.dic' version 2.4.2 from 2011-04-26.

Automatic conversion script
Id: cif_fix_values 1891 2012-01-12 08:04:46Z andrius 
;
_cod_original_cell_volume 1897.6(4)
_cod_original_sg_symbol_H-M p21/n
_cod_database_code 7023610

loop_
_symmetry_equiv_pos_as_xyz
'x, y, z'
'-x+1/2, y+1/2, -z+1/2'
'-x, -y, -z'
'x-1/2, -y-1/2, z-1/2'

loop_
_atom_site_label
_atom_site_type_symbol
_atom_site_fract_x
_atom_site_fract_y
_atom_site_fract_z
_atom_site_U_iso_or_equiv
_atom_site_adp_type
_atom_site_occupancy
_atom_site_symmetry_multiplicity
_atom_site_calc_flag
_atom_site_refinement_flags
Co1 Co 0.15989(4) 0.25151(2) 0.76987(2) 0.03488(14) Uani 1 1 d .
N4 N 0.5132(2) 0.43982(14) 1.24219(13) 0.0362(5) Uani 1 1 d .
H4A H 0.5896 0.4666 1.2736 0.043 Uiso 1 1 calc R
C19 C 0.1490(2) 0.41539(17) 0.99588(15) 0.0324(5) Uani 1 1 d .
N3 N 0.4937(2) 0.34572(15) 1.23580(14) 0.0370(5) Uani 1 1 d .
N2 N 0.1093(2) 0.35200(15) 0.85797(14) 0.0387(5) Uani 1 1 d .
N1 N 0.1867(2) 0.43425(15) 0.85714(14) 0.0382(5) Uani 1 1 d .
H1A H 0.2162 0.4578 0.8103 0.046 Uiso 1 1 calc R
O2 O 0.1511(2) 0.30166(14) 0.64911(12) 0.0505(5) Uani 1 1 d .
O1 O 0.2779(3) 0.43253(17) 0.68498(13) 0.0640(7) Uani 1 1 d .
C18 C 0.3626(3) 0.33283(18) 1.18114(16) 0.0351(5) Uani 1 1 d .
C17 C 0.0869(3) 0.34047(18) 0.94302(16) 0.0364(5) Uani 1 1 d .
O4 O -0.1702(2) 0.29533(17) 0.35276(13) 0.0584(6) Uani 1 1 d .
C16 C 0.0433(3) 0.39383(18) 0.38443(16) 0.0370(5) Uani 1 1 d .
C15 C 0.3978(3) 0.48652(17) 1.19310(15) 0.0347(5) Uani 1 1 d .
C14 C 0.2078(3) 0.37929(19) 0.62925(16) 0.0388(6) Uani 1 1 d .
C13 C 0.2788(3) 0.4731(2) 0.50147(17) 0.0423(6) Uani 1 1 d .
H13A H 0.3566 0.5005 0.5408 0.051 Uiso 1 1 calc R
C12 C 0.1857(3) 0.40572(17) 0.53256(16) 0.0340(5) Uani 1 1 d .
C11 C 0.2118(3) 0.47435(17) 0.93797(15) 0.0340(5) Uani 1 1 d .
C10 C 0.2981(3) 0.41958(17) 1.15239(14) 0.0316(5) Uani 1 1 d .
C9 C 0.0692(3) 0.36545(18) 0.47331(15) 0.0354(5) Uani 1 1 d .
H9A H 0.0082 0.3193 0.4932 0.042 Uiso 1 1 calc R
C8 C -0.0871(3) 0.3546(2) 0.32097(18) 0.0456(6) Uani 1 1 d .
C7 C 0.1381(3) 0.4605(2) 0.35458(18) 0.0470(7) Uani 1 1 d .
H7A H 0.1222 0.4791 0.2951 0.056 Uiso 1 1 calc R
C6 C 0.1483(3) 0.43421(19) 1.09345(15) 0.0366(5) Uani 1 1 d .
H6A H 0.0732 0.3937 1.1143 0.044 Uiso 1 1 calc R
H6B H 0.1162 0.4986 1.1002 0.044 Uiso 1 1 calc R
C5 C 0.2566(3) 0.4996(2) 0.41307(19) 0.0490(7) Uani 1 1 d .
H5A H 0.3208 0.5435 0.3926 0.059 Uiso 1 1 calc R
O3 O -0.1119(3) 0.3801(2) 0.24342(16) 0.0908(10) Uani 1 1 d .
C4 C 0.3947(4) 0.59154(19) 1.1912(2) 0.0523(7) Uani 1 1 d .
H4B H 0.4838 0.6155 1.2276 0.078 Uiso 1 1 calc R
H4C H 0.3057 0.6136 1.2137 0.078 Uiso 1 1 calc R
H4D H 0.3927 0.6129 1.1309 0.078 Uiso 1 1 calc R
C3 C 0.2921(3) 0.5667(2) 0.95223(19) 0.0469(6) Uani 1 1 d .
H3A H 0.3213 0.5878 0.8970 0.070 Uiso 1 1 calc R
H3B H 0.3810 0.5595 0.9959 0.070 Uiso 1 1 calc R
H3C H 0.2253 0.6121 0.9729 0.070 Uiso 1 1 calc R
C2 C 0.3017(4) 0.2369(2) 1.1584(3) 0.0567(8) Uani 1 1 d .
H2A H 0.3706 0.1909 1.1875 0.085 Uiso 1 1 calc R
H2B H 0.2910 0.2280 1.0950 0.085 Uiso 1 1 calc R
H2C H 0.2044 0.2302 1.1779 0.085 Uiso 1 1 calc R
C1 C 0.0039(4) 0.2542(2) 0.9677(2) 0.0510(7) Uani 1 1 d .
H1B H -0.0234 0.2159 0.9157 0.076 Uiso 1 1 calc R
H1C H -0.0864 0.2728 0.9910 0.076 Uiso 1 1 calc R
H1D H 0.0686 0.2190 1.0121 0.076 Uiso 1 1 calc R

loop_
_atom_site_aniso_label
_atom_site_aniso_U_11
_atom_site_aniso_U_22
_atom_site_aniso_U_33
_atom_site_aniso_U_23
_atom_site_aniso_U_13
_atom_site_aniso_U_12
Co1 0.0414(2) 0.0345(2) 0.0246(2) -0.00182(12) -0.00902(14) -0.00084(13)
N4 0.0391(11) 0.0337(11) 0.0327(10) -0.0032(8) -0.0050(8) 0.0000(8)
C19 0.0272(11) 0.0389(13) 0.0290(11) 0.0007(9) -0.0033(9) 0.0063(9)
N3 0.0403(11) 0.0348(11) 0.0327(11) 0.0024(9) -0.0060(8) -0.0005(9)
N2 0.0460(12) 0.0357(11) 0.0324(11) -0.0012(9) -0.0016(9) 0.0004(9)
N1 0.0488(12) 0.0368(11) 0.0275(10) 0.0003(8) 0.0006(8) -0.0020(9)
O2 0.0737(13) 0.0430(11) 0.0304(9) 0.0040(8) -0.0068(9) -0.0124(10)
O1 0.0822(15) 0.0746(15) 0.0311(10) -0.0062(10) -0.0051(10) -0.0417(12)
C18 0.0339(12) 0.0374(13) 0.0321(12) 0.0039(10) -0.0017(9) -0.0011(10)
C17 0.0370(12) 0.0361(13) 0.0340(13) 0.0014(10) -0.0022(9) 0.0038(10)
O4 0.0594(13) 0.0686(15) 0.0410(11) 0.0066(10) -0.0135(9) -0.0244(11)
C16 0.0375(12) 0.0417(14) 0.0297(12) 0.0008(10) -0.0024(9) -0.0003(10)
C15 0.0409(13) 0.0368(13) 0.0251(11) -0.0024(9) 0.0010(9) 0.0045(10)
C14 0.0418(13) 0.0435(14) 0.0280(12) -0.0018(10) -0.0057(10) -0.0035(11)
C13 0.0407(13) 0.0478(15) 0.0362(13) -0.0021(12) -0.0015(10) -0.0107(11)
C12 0.0378(12) 0.0350(12) 0.0273(11) -0.0010(10) -0.0011(9) -0.0007(10)
C11 0.0360(12) 0.0363(13) 0.0274(11) 0.0001(10) -0.0025(9) 0.0037(9)
C10 0.0313(11) 0.0388(13) 0.0243(11) 0.0014(9) 0.0033(8) 0.0033(9)
C9 0.0387(12) 0.0369(13) 0.0284(12) 0.0027(10) -0.0021(9) -0.0033(10)
C8 0.0484(15) 0.0492(16) 0.0348(14) 0.0005(12) -0.0092(11) -0.0025(12)
C7 0.0499(15) 0.0594(18) 0.0311(13) 0.0079(12) 0.0040(11) -0.0029(13)
C6 0.0318(12) 0.0487(15) 0.0284(12) -0.0007(10) 0.0010(9) 0.0051(10)
C5 0.0483(15) 0.0542(17) 0.0448(15) 0.0082(13) 0.0076(12) -0.0117(13)
O3 0.0943(19) 0.128(3) 0.0403(12) 0.0221(15) -0.0230(12) -0.0374(18)
C4 0.0650(18) 0.0364(15) 0.0496(17) -0.0083(12) -0.0115(14) 0.0087(13)
C3 0.0582(17) 0.0446(15) 0.0359(14) -0.0031(12) 0.0006(12) -0.0070(13)
C2 0.0506(17) 0.0408(16) 0.071(2) 0.0113(14) -0.0150(15) -0.0100(12)
C1 0.0579(18) 0.0482(17) 0.0451(16) 0.0025(12) 0.0019(14) -0.0100(13)

loop_
_atom_type_symbol
_atom_type_description
_atom_type_scat_dispersion_real
_atom_type_scat_dispersion_imag
_atom_type_scat_source
C C 0.0033 0.0016 'International Tables Vol C Tables 4.2.6.8 and 6.1.1.4'
H H 0.0000 0.0000 'International Tables Vol C Tables 4.2.6.8 and 6.1.1.4'
N N 0.0061 0.0033 'International Tables Vol C Tables 4.2.6.8 and 6.1.1.4'
O O 0.0106 0.0060 'International Tables Vol C Tables 4.2.6.8 and 6.1.1.4'
Co Co 0.3494 0.9721 'International Tables Vol C Tables 4.2.6.8 and 6.1.1.4'

loop_
_geom_angle_atom_site_label_1
_geom_angle_atom_site_label_2
_geom_angle_atom_site_label_3
_geom_angle
_geom_angle_site_symmetry_1
_geom_angle_site_symmetry_3
O4 Co1 O2 130.79(10) 4_666 .
O4 Co1 N3 113.54(10) 4_666 4_565
O2 Co1 N3 94.74(8) . 4_565
O4 Co1 N2 92.43(9) 4_666 .
O2 Co1 N2 111.86(9) . .
N3 Co1 N2 114.77(9) 4_565 .
C15 N4 N3 111.6(2) . .
C11 C19 C17 105.1(2) . .
C11 C19 C6 125.0(2) . .
C17 C19 C6 129.9(2) . .
C18 N3 N4 105.71(19) . .
C18 N3 Co1 126.69(17) . 4_666
N4 N3 Co1 125.06(15) . 4_666
C17 N2 N1 105.1(2) . .
C17 N2 Co1 128.11(18) . .
N1 N2 Co1 115.78(16) . .
C11 N1 N2 112.0(2) . .
C14 O2 Co1 125.24(16) . .
N3 C18 C10 110.5(2) . .
N3 C18 C2 121.5(2) . .
C10 C18 C2 128.0(2) . .
N2 C17 C19 110.8(2) . .
N2 C17 C1 119.0(2) . .
C19 C17 C1 130.2(2) . .
C8 O4 Co1 115.30(17) . 4_565
C7 C16 C9 119.4(2) . .
C7 C16 C8 119.6(2) . .
C9 C16 C8 121.0(2) . .
N4 C15 C10 107.0(2) . .
N4 C15 C4 120.9(2) . .
C10 C15 C4 132.1(2) . .
O1 C14 O2 123.4(2) . .
O1 C14 C12 119.8(2) . .
O2 C14 C12 116.8(2) . .
C5 C13 C12 120.6(2) . .
C9 C12 C13 119.2(2) . .
C9 C12 C14 120.5(2) . .
C13 C12 C14 120.3(2) . .
N1 C11 C19 107.0(2) . .
N1 C11 C3 121.2(2) . .
C19 C11 C3 131.8(2) . .
C15 C10 C18 105.1(2) . .
C15 C10 C6 128.5(2) . .
C18 C10 C6 126.3(2) . .
C12 C9 C16 120.5(2) . .
O3 C8 O4 122.2(3) . .
O3 C8 C16 121.4(3) . .
O4 C8 C16 116.4(2) . .
C5 C7 C16 120.4(2) . .
C19 C6 C10 115.37(19) . .
C13 C5 C7 119.9(3) . .

loop_
_geom_bond_atom_site_label_1
_geom_bond_atom_site_label_2
_geom_bond_distance
_geom_bond_site_symmetry_2
Co1 O4 1.9368(19) 4_666
Co1 O2 1.9552(18) .
Co1 N3 2.035(2) 4_565
Co1 N2 2.051(2) .
N4 C15 1.351(3) .
N4 N3 1.352(3) .
C19 C11 1.389(3) .
C19 C17 1.398(3) .
C19 C6 1.503(3) .
N3 C18 1.341(3) .
N3 Co1 2.035(2) 4_666
N2 C17 1.343(3) .
N2 N1 1.359(3) .
N1 C11 1.340(3) .
O2 C14 1.269(3) .
O1 C14 1.234(3) .
C18 C10 1.404(3) .
C18 C2 1.490(4) .
C17 C1 1.508(4) .
O4 C8 1.263(3) .
O4 Co1 1.9368(19) 4_565
C16 C7 1.388(4) .
C16 C9 1.393(3) .
C16 C8 1.502(3) .
C15 C10 1.384(3) .
C15 C4 1.495(4) .
C14 C12 1.498(3) .
C13 C5 1.378(4) .
C13 C12 1.393(4) .
C12 C9 1.391(3) .
C11 C3 1.496(4) .
C10 C6 1.506(3) .
C8 O3 1.219(3) .
C7 C5 1.390(4) .

loop_
_geom_hbond_atom_site_label_D
_geom_hbond_atom_site_label_H
_geom_hbond_atom_site_label_A
_geom_hbond_distance_DH
_geom_hbond_distance_HA
_geom_hbond_distance_DA
_geom_hbond_angle_DHA
_geom_hbond_site_symmetry_A
N1 H1A O1 0.86 2.08 2.843(3) 146.9 .
N4 H4A O1 0.86 1.90 2.715(3) 156.6 3_667
